data_1568115
loop_
_publ_author_name
'Karges, Johannes'
'Giardini, Miriam A.'
'Blacque, Olivier'
'Woodworth, Brendon'
'Siqueira-Neto, Jair L'
'Cohen, Seth M.'

_publ_section_title
;
 Enantioselective inhibition of the SARS-CoV-2 main protease with
 rhenium(i) picolinic acid complexes.
;
_journal_issue 3
_journal_name_full 'Chemical science'
_journal_page_first 711
_journal_page_last 720
_journal_paper_doi 10.1039/d2sc05473f
_journal_volume 14
_journal_year 2023
_chemical_formula_moiety '2(C9 H5 F N O6 Re), C H4 O'
_chemical_formula_sum 'C19 H14 F2 N2 O13 Re2'
_chemical_formula_weight 888.72
_space_group_crystal_system triclinic
_space_group_IT_number 2
_space_group_name_Hall '-P 1'
_space_group_name_H-M_alt 'P -1'
_atom_sites_solution_hydrogens mixed
_atom_sites_solution_primary dual
_audit_creation_date 2021-03-17
_audit_creation_method
;
Olex2 1.3
(compiled 2020.11.12 svn.r5f609507 for OlexSys, GUI svn.r6272)
;
_audit_update_record
;
2022-09-06 deposited with the CCDC.	2022-12-13 downloaded from the CCDC.
;
_cell_angle_alpha 78.502(2)
_cell_angle_beta 68.184(2)
_cell_angle_gamma 73.235(2)
_cell_formula_units_Z 2
_cell_length_a 9.7973(2)
_cell_length_b 10.6398(3)
_cell_length_c 12.7440(3)
_cell_measurement_reflns_used 18850
_cell_measurement_temperature 160(1)
_cell_measurement_theta_max 78.9540
_cell_measurement_theta_min 3.6970
_cell_volume 1174.53(5)
_computing_cell_refinement 'CrysAlisPro 1.171.40.68a (Rigaku OD, 2019)'
_computing_data_collection 'CrysAlisPro 1.171.40.68a (Rigaku OD, 2019)'
_computing_data_reduction 'CrysAlisPro 1.171.40.68a (Rigaku OD, 2019)'
_computing_molecular_graphics 'Olex2 1.3 (Dolomanov et al., 2009)'
_computing_publication_material 'Olex2 1.3 (Dolomanov et al., 2009)'
_computing_structure_refinement 'SHELXL (Sheldrick, 2015b)'
_computing_structure_solution 'SHELXT (Sheldrick, 2015a)'
_diffrn_ambient_environment N~2~
_diffrn_ambient_temperature 160(1)
_diffrn_detector 'Hybrid Pixel Array Detector'
_diffrn_detector_area_resol_mean 5.8140
_diffrn_detector_type 'Pilatus 200K'
_diffrn_measured_fraction_theta_full 0.999
_diffrn_measured_fraction_theta_max 0.989
_diffrn_measurement_details
;
List of Runs (angles in degrees, time in seconds):

  # Type    Start    End  Width  t~exp~   \w     \q     \k     \f   Frames
#--------------------------------------------------------------------------
  1  \w     29.00 125.00   0.50    0.10    --   51.79  77.00 -30.00  192
  2  \w     92.00 178.00   0.50    0.20    --  107.75  61.00-120.00  172
  3  \w     96.00 178.00   0.50    0.20    --  107.75  15.00 -30.00  164
  4  \w     94.00 137.00   0.50    0.20    --  107.75  30.00 150.00   86
  5  \w     96.00 178.00   0.50    0.20    --  107.75  15.00  60.00  164
  6  \w   -124.00 -37.00   0.50    0.10    --  -51.79 -57.00 -90.00  174
  7  \w   -125.00 -29.00   0.50    0.10    --  -51.79 -77.00   0.00  192
  8  \w   -125.00 -29.00   0.50    0.10    --  -51.79 -77.00  60.00  192
  9  \w   -125.00 -29.00   0.50    0.10    --  -51.79 -77.00 150.00  192
 10  \w    -83.00  -2.00   0.50    0.10    --  -51.79 112.00 -69.00  162
 11  \w    -83.00 -10.00   0.50    0.20    --  -86.25 112.00 -69.00  146
 12  \w   -157.00 -70.00   0.50    0.20    --  -86.25 -61.00  90.00  174
 13  \w   -124.00 -37.00   0.50    0.10    --  -51.79 -57.00  90.00  174
 14  \w   -159.00 -64.00   0.50    0.20    --  -86.25 -76.00 -84.16  190
 15  \w   -156.00 -69.00   0.50    0.20    --  -86.25 -64.00-151.73  174
 16  \w   -124.00 -37.00   0.50    0.10    --  -51.79 -57.00-180.00  174
 17  \w   -128.00 -80.00   0.50    0.10    --  -51.79-112.00-162.00   96
 18  \w   -162.00 -80.00   0.50    0.20    --  -86.25-112.00-162.00  164
 19  \w   -126.00 -73.00   0.50    0.10    --  -51.79-125.00  30.00  106
 20  \w     62.00 146.00   0.50    0.20    --  107.75 178.00  30.00  168
 21  \w    102.00 178.00   0.50    0.20    --  107.75 111.00 -30.00  152
 22  \w    102.00 178.00   0.50    0.20    --  107.75 111.00 -90.00  152
 23  \w    102.00 178.00   0.50    0.20    --  107.75 111.00-180.00  152
 24  \w    102.00 178.00   0.50    0.20    --  107.75 112.00 -69.00  152
 25  \w    102.00 178.00   0.50    0.20    --  107.75 111.00  90.00  152
 26  \w     37.00 124.00   0.50    0.20    --  107.75 -61.00 120.00  174
 27  \w     34.00  99.00   0.50    0.10    --   51.79-125.00  90.00  130
 28  \w     31.00 109.00   0.50    0.20    --  107.75-111.00 150.00  156
 29  \w     31.00 109.00   0.50    0.20    --  107.75-111.00 120.00  156
 30  \w     31.00 106.00   0.50    0.20    --  107.75 -94.00   0.00  150
 31  \w     24.00  93.00   0.50    0.10    --   51.79-112.00-162.00  138
 32  \w     32.00 109.00   0.50    0.20    --  107.75-112.00-162.00  154
 33  \w     31.00 109.00   0.50    0.20    --  107.75-111.00 -90.00  156
 34  \w     31.00 106.00   0.50    0.20    --  107.75 -94.00 -90.00  150
 35  \w     31.00 106.00   0.50    0.20    --  107.75 -94.00  30.00  150
 36  \w     31.00 106.00   0.50    0.20    --  107.75 -94.00  60.00  150
;
_diffrn_measurement_device 'four-circle diffractometer'
_diffrn_measurement_device_type 'XtaLAB Synergy, Dualflex, Pilatus 200K'
_diffrn_measurement_method '\w scans'
_diffrn_orient_matrix_type 'CrysAlisPro convention (1999,Acta A55,543-557)'
_diffrn_orient_matrix_UB_11 0.0245998000
_diffrn_orient_matrix_UB_12 -0.1426735000
_diffrn_orient_matrix_UB_13 0.0572852000
_diffrn_orient_matrix_UB_21 -0.0412771000
_diffrn_orient_matrix_UB_22 0.0524268000
_diffrn_orient_matrix_UB_23 0.1148763000
_diffrn_orient_matrix_UB_31 -0.1675255000
_diffrn_orient_matrix_UB_32 0.0034024000
_diffrn_orient_matrix_UB_33 0.0257045000
_diffrn_radiation_monochromator mirror
_diffrn_radiation_probe x-ray
_diffrn_radiation_type 'Cu K\a'
_diffrn_radiation_wavelength 1.54184
_diffrn_reflns_av_R_equivalents 0.0326
_diffrn_reflns_av_unetI/netI 0.0229
_diffrn_reflns_Laue_measured_fraction_full 0.999
_diffrn_reflns_Laue_measured_fraction_max 0.989
_diffrn_reflns_limit_h_max 10
_diffrn_reflns_limit_h_min -12
_diffrn_reflns_limit_k_max 13
_diffrn_reflns_limit_k_min -13
_diffrn_reflns_limit_l_max 15
_diffrn_reflns_limit_l_min -15
_diffrn_reflns_number 24608
_diffrn_reflns_point_group_measured_fraction_full 0.999
_diffrn_reflns_point_group_measured_fraction_max 0.989
_diffrn_reflns_theta_full 67.684
_diffrn_reflns_theta_max 74.450
_diffrn_reflns_theta_min 3.756
_diffrn_source 'micro-focus sealed X-ray tube'
_diffrn_source_type 'PhotonJet (Cu) X-ray Source'
_exptl_absorpt_coefficient_mu 20.674
_exptl_absorpt_correction_T_max 0.739
_exptl_absorpt_correction_T_min 0.173
_exptl_absorpt_correction_type analytical
_exptl_absorpt_process_details
;
CrysAlisPro 1.171.40.68a (Rigaku Oxford Diffraction, 2019)
Analytical numeric absorption correction using a multifaceted crystal
model based on expressions derived by R.C. Clark & J.S. Reid.
(Clark, R. C. & Reid, J. S. (1995). Acta Cryst. A51, 887-897)
Empirical absorption correction using spherical harmonics,
 implemented in SCALE3 ABSPACK scaling algorithm.
;
_exptl_crystal_colour colourless
_exptl_crystal_density_diffrn 2.513
_exptl_crystal_description plate
_exptl_crystal_F_000 828
_exptl_crystal_size_max 0.21
_exptl_crystal_size_mid 0.06
_exptl_crystal_size_min 0.02
_refine_diff_density_max 1.174
_refine_diff_density_min -0.846
_refine_diff_density_rms 0.130
_refine_ls_extinction_coef 0.00021(2)
_refine_ls_extinction_expression Fc^*^=kFc[1+0.001xFc^2^\l^3^/sin(2\q)]^-1/4^
_refine_ls_extinction_method 'SHELXL-2018/3 (Sheldrick 2018)'
_refine_ls_goodness_of_fit_ref 1.068
_refine_ls_hydrogen_treatment mixed
_refine_ls_matrix_type full
_refine_ls_number_parameters 363
_refine_ls_number_reflns 4747
_refine_ls_number_restraints 0
_refine_ls_restrained_S_all 1.068
_refine_ls_R_factor_all 0.0221
_refine_ls_R_factor_gt 0.0191
_refine_ls_shift/su_max 0.004
_refine_ls_shift/su_mean 0.000
_refine_ls_structure_factor_coef Fsqd
_refine_ls_weighting_details 'w=1/[\s^2^(Fo^2^)+(0.0224P)^2^+1.9020P] where P=(Fo^2^+2Fc^2^)/3'
_refine_ls_weighting_scheme calc
_refine_ls_wR_factor_gt 0.0483
_refine_ls_wR_factor_ref 0.0495
_reflns_Friedel_coverage 0.000
_reflns_number_gt 4468
_reflns_number_total 4747
_reflns_threshold_expression 'I > 2\s(I)'
_cod_data_source_file d2sc05473f2.cif
_cod_data_source_block 22
_cod_depositor_comments 'Adding full bibliography for 1568094--1568122.cif.'
_cod_database_code 1568115
_shelx_shelxl_version_number 2018/3
_shelx_space_group_comment
;
The symmetry employed for this shelxl refinement is uniquely defined
by the following loop, which should always be used as a source of
symmetry information in preference to the above space-group names.
They are only intended as comments.
;
_shelx_estimated_absorpt_t_max 0.683
_shelx_estimated_absorpt_t_min 0.098
_olex2_refinement_description
;
1. Fixed Uiso
 At 1.2 times of:
  All C(H) groups
 At 1.5 times of:
  All C(H,H,H,H,H) groups
2.a Aromatic/amide H refined with riding coordinates:
 C4(H4), C6(H6), C7(H7), C13(H13), C15(H15), C16(H16)
2.b Idealised Me refined as rotating group:
 C19(H19A,H19B,H19C)
;

loop_
_space_group_symop_operation_xyz
'x, y, z'
'-x, -y, -z'

loop_
_atom_site_label
_atom_site_type_symbol
_atom_site_fract_x
_atom_site_fract_y
_atom_site_fract_z
_atom_site_U_iso_or_equiv
_atom_site_adp_type
_atom_site_occupancy
_atom_site_site_symmetry_order
_atom_site_calc_flag
_atom_site_refinement_flags_posn
_atom_site_refinement_flags_adp
_atom_site_refinement_flags_occupancy
_atom_site_disorder_assembly
_atom_site_disorder_group
Re1 Re 0.23255(2) 0.76799(2) 0.60164(2) 0.01815(6) Uani 1 1 d . . . . .
F1 F 0.5659(3) 0.5351(3) 0.8820(2) 0.0495(6) Uani 1 1 d . . . . .
O1 O -0.0107(3) 0.8592(3) 0.4875(3) 0.0367(6) Uani 1 1 d . . . . .
O2 O 0.0087(3) 0.6284(3) 0.7905(2) 0.0309(6) Uani 1 1 d . . . . .
O3 O 0.3263(3) 0.5066(3) 0.5015(2) 0.0354(6) Uani 1 1 d . . . . .
O4 O 0.1725(3) 0.9499(2) 0.6810(2) 0.0228(5) Uani 1 1 d . . . . .
H4A H 0.235(6) 0.996(5) 0.649(4) 0.040(13) Uiso 1 1 d . . . . .
H4B H 0.159(6) 0.931(5) 0.751(5) 0.046(14) Uiso 1 1 d . . . . .
O5 O 0.6335(3) 0.8844(3) 0.4132(2) 0.0362(6) Uani 1 1 d . . . . .
O6 O 0.3962(3) 0.8636(2) 0.4757(2) 0.0245(5) Uani 1 1 d . . . . .
N1 N 0.4236(3) 0.7182(3) 0.6634(2) 0.0207(6) Uani 1 1 d . . . . .
C1 C 0.0797(4) 0.8268(3) 0.5311(3) 0.0253(7) Uani 1 1 d . . . . .
C2 C 0.0928(4) 0.6844(3) 0.7223(3) 0.0232(7) Uani 1 1 d . . . . .
C3 C 0.2942(4) 0.6063(4) 0.5358(3) 0.0251(7) Uani 1 1 d . . . . .
C4 C 0.4316(4) 0.6449(3) 0.7599(3) 0.0254(7) Uani 1 1 d . . . . .
H4 H 0.345582 0.615154 0.811722 0.030 Uiso 1 1 calc R U . . .
C5 C 0.5634(5) 0.6120(4) 0.7850(4) 0.0339(9) Uani 1 1 d . . . . .
C6 C 0.6896(5) 0.6551(4) 0.7135(4) 0.0380(9) Uani 1 1 d . . . . .
H6 H 0.780296 0.632462 0.731128 0.046 Uiso 1 1 calc R U . . .
C7 C 0.6787(4) 0.7324(4) 0.6155(3) 0.0307(8) Uani 1 1 d . . . . .
H7 H 0.762559 0.765501 0.564138 0.037 Uiso 1 1 calc R U . . .
C8 C 0.5464(4) 0.7620(3) 0.5916(3) 0.0231(7) Uani 1 1 d . . . . .
C9 C 0.5281(4) 0.8430(3) 0.4844(3) 0.0240(7) Uani 1 1 d . . . . .
Re2 Re 0.25983(2) 0.24198(2) 0.91736(2) 0.01711(6) Uani 1 1 d . . . . .
F2 F -0.0207(3) 0.3978(2) 0.59685(19) 0.0403(5) Uani 1 1 d . . . . .
O7 O 0.4894(3) 0.1950(3) 1.0397(3) 0.0411(7) Uani 1 1 d . . . . .
O8 O 0.5001(3) 0.3418(3) 0.7106(2) 0.0351(6) Uani 1 1 d . . . . .
O9 O 0.1598(3) 0.5210(2) 0.9877(2) 0.0304(6) Uani 1 1 d . . . . .
O10 O 0.3269(3) 0.0457(3) 0.8675(3) 0.0365(7) Uani 1 1 d . . . . .
O11 O -0.1369(3) 0.1119(3) 1.0945(2) 0.0272(5) Uani 1 1 d . . . . .
O12 O 0.0865(3) 0.1585(2) 1.0468(2) 0.0213(5) Uani 1 1 d . . . . .
N2 N 0.0862(3) 0.2652(3) 0.8420(2) 0.0192(6) Uani 1 1 d . . . . .
C10 C 0.4020(4) 0.2099(4) 0.9954(3) 0.0266(8) Uani 1 1 d . . . . .
C11 C 0.4093(4) 0.3038(3) 0.7879(3) 0.0251(7) Uani 1 1 d . . . . .
C12 C 0.1934(4) 0.4162(3) 0.9627(3) 0.0212(7) Uani 1 1 d . . . . .
C13 C 0.0905(4) 0.3227(3) 0.7376(3) 0.0230(7) Uani 1 1 d . . . . .
H13 H 0.176176 0.354973 0.688742 0.028 Uiso 1 1 calc R U . . .
C14 C -0.0291(4) 0.3353(4) 0.7008(3) 0.0297(8) Uani 1 1 d . . . . .
C15 C -0.1540(4) 0.2887(4) 0.7678(3) 0.0331(8) Uani 1 1 d . . . . .
H15 H -0.235868 0.297552 0.741873 0.040 Uiso 1 1 calc R U . . .
C16 C -0.1557(4) 0.2279(4) 0.8751(3) 0.0278(8) Uani 1 1 d . . . . .
H16 H -0.239530 0.193363 0.924464 0.033 Uiso 1 1 calc R U . . .
C17 C -0.0361(4) 0.2179(3) 0.9094(3) 0.0198(6) Uani 1 1 d . . . . .
C18 C -0.0295(4) 0.1578(3) 1.0258(3) 0.0193(6) Uani 1 1 d . . . . .
O13 O 0.6011(3) -0.0077(3) 0.7290(2) 0.0370(6) Uani 1 1 d . . . . .
H13A H 0.597(7) 0.038(6) 0.666(5) 0.08(2) Uiso 1 1 d . . . . .
C19 C 0.7337(5) -0.0140(5) 0.7575(4) 0.0489(12) Uani 1 1 d . . . . .
H19A H 0.798123 0.038386 0.698187 0.073 Uiso 1 1 calc R U . . .
H19B H 0.790623 -0.106004 0.762932 0.073 Uiso 1 1 calc R U . . .
H19C H 0.701825 0.021283 0.830508 0.073 Uiso 1 1 calc R U . . .
H10A H 0.277(8) 0.000(6) 0.885(5) 0.073 Uiso 1 1 d . U . . .
H10B H 0.406(7) 0.020(6) 0.829(5) 0.073 Uiso 1 1 d . U . . .

loop_
_atom_site_aniso_label
_atom_site_aniso_U_11
_atom_site_aniso_U_22
_atom_site_aniso_U_33
_atom_site_aniso_U_23
_atom_site_aniso_U_13
_atom_site_aniso_U_12
Re1 0.01789(9) 0.01870(8) 0.01641(8) -0.00220(6) -0.00179(6) -0.00715(6)
F1 0.0527(16) 0.0479(15) 0.0500(15) 0.0083(12) -0.0319(13) -0.0045(12)
O1 0.0366(15) 0.0395(15) 0.0422(16) 0.0038(13) -0.0237(13) -0.0127(12)
O2 0.0306(14) 0.0331(14) 0.0239(13) 0.0019(11) 0.0022(11) -0.0182(11)
O3 0.0409(16) 0.0244(13) 0.0379(15) -0.0126(12) -0.0025(12) -0.0112(11)
O4 0.0239(12) 0.0207(12) 0.0211(13) -0.0027(10) -0.0017(10) -0.0086(10)
O5 0.0334(15) 0.0388(15) 0.0319(14) -0.0100(12) 0.0075(12) -0.0218(12)
O6 0.0267(13) 0.0272(12) 0.0182(11) -0.0014(10) -0.0008(10) -0.0139(10)
N1 0.0195(14) 0.0194(13) 0.0226(14) -0.0071(11) -0.0039(11) -0.0048(11)
C1 0.0286(18) 0.0221(16) 0.0249(17) -0.0011(14) -0.0039(15) -0.0129(14)
C2 0.0239(17) 0.0229(16) 0.0237(17) -0.0070(14) -0.0094(14) -0.0017(13)
C3 0.0244(17) 0.0295(18) 0.0202(17) -0.0020(14) -0.0035(14) -0.0102(14)
C4 0.0241(17) 0.0224(16) 0.0266(18) -0.0013(14) -0.0058(14) -0.0053(13)
C5 0.038(2) 0.0258(18) 0.039(2) -0.0049(16) -0.0187(18) -0.0005(16)
C6 0.031(2) 0.033(2) 0.055(3) -0.0144(19) -0.0218(19) -0.0001(16)
C7 0.0200(17) 0.0340(19) 0.040(2) -0.0135(17) -0.0039(15) -0.0105(15)
C8 0.0204(16) 0.0219(16) 0.0257(17) -0.0108(14) 0.0000(13) -0.0076(13)
C9 0.0265(18) 0.0192(15) 0.0223(17) -0.0079(13) 0.0043(14) -0.0122(13)
Re2 0.01361(8) 0.01726(8) 0.01943(9) -0.00152(6) -0.00334(6) -0.00526(5)
F2 0.0464(14) 0.0458(14) 0.0312(12) 0.0046(10) -0.0227(11) -0.0075(11)
O7 0.0265(14) 0.063(2) 0.0401(16) 0.0082(14) -0.0208(13) -0.0165(13)
O8 0.0305(14) 0.0401(15) 0.0268(14) -0.0028(12) 0.0074(12) -0.0198(12)
O9 0.0317(14) 0.0242(13) 0.0336(14) -0.0100(11) -0.0046(11) -0.0076(10)
O10 0.0172(13) 0.0212(13) 0.062(2) -0.0143(13) 0.0029(13) -0.0063(10)
O11 0.0231(12) 0.0373(14) 0.0217(12) -0.0075(11) 0.0008(10) -0.0161(11)
O12 0.0184(11) 0.0244(12) 0.0222(12) 0.0011(9) -0.0056(9) -0.0106(9)
N2 0.0148(13) 0.0197(13) 0.0227(14) -0.0060(11) -0.0059(11) -0.0017(10)
C10 0.0198(17) 0.0299(18) 0.0251(18) 0.0018(15) -0.0002(14) -0.0114(14)
C11 0.0220(17) 0.0235(16) 0.0310(19) -0.0095(14) -0.0084(15) -0.0032(13)
C12 0.0172(15) 0.0270(17) 0.0184(16) -0.0038(13) -0.0023(13) -0.0078(13)
C13 0.0230(17) 0.0214(16) 0.0215(16) -0.0042(13) -0.0044(13) -0.0034(13)
C14 0.0311(19) 0.0288(18) 0.0296(19) -0.0041(15) -0.0153(16) 0.0000(15)
C15 0.0289(19) 0.037(2) 0.037(2) -0.0073(17) -0.0174(17) -0.0031(16)
C16 0.0165(16) 0.037(2) 0.0306(19) -0.0092(16) -0.0042(14) -0.0083(14)
C17 0.0178(15) 0.0196(15) 0.0212(16) -0.0077(13) -0.0025(13) -0.0047(12)
C18 0.0169(15) 0.0194(15) 0.0197(16) -0.0078(13) 0.0010(12) -0.0067(12)
O13 0.0250(13) 0.0434(16) 0.0305(15) 0.0027(13) -0.0021(11) -0.0039(12)
C19 0.038(2) 0.060(3) 0.044(3) -0.002(2) -0.008(2) -0.015(2)

loop_
_atom_type_symbol
_atom_type_description
_atom_type_scat_dispersion_real
_atom_type_scat_dispersion_imag
_atom_type_scat_source
C C 0.0181 0.0091 'International Tables Vol C Tables 4.2.6.8 and 6.1.1.4'
H H 0.0000 0.0000 'International Tables Vol C Tables 4.2.6.8 and 6.1.1.4'
F F 0.0727 0.0534 'International Tables Vol C Tables 4.2.6.8 and 6.1.1.4'
N N 0.0311 0.0180 'International Tables Vol C Tables 4.2.6.8 and 6.1.1.4'
O O 0.0492 0.0322 'International Tables Vol C Tables 4.2.6.8 and 6.1.1.4'
Re Re -5.2083 5.8923 'International Tables Vol C Tables 4.2.6.8 and 6.1.1.4'

loop_
_exptl_crystal_face_index_h
_exptl_crystal_face_index_k
_exptl_crystal_face_index_l
_exptl_crystal_face_perp_dist
1 0 1 0.0291
-1 0 -1 0.0211
0 -1 5 0.0798
0 1 -5 0.0798
0 -1 0 0.0143
0 1 0 0.0013

loop_
_geom_angle_atom_site_label_1
_geom_angle_atom_site_label_2
_geom_angle_atom_site_label_3
_geom_angle
_geom_angle_site_symmetry_1
_geom_angle_site_symmetry_3
_geom_angle_publ_flag
O6 Re1 O4 81.84(9) . . ?
O6 Re1 N1 75.26(10) . . ?
N1 Re1 O4 83.59(10) . . ?
C1 Re1 O4 94.74(12) . . ?
C1 Re1 O6 96.96(12) . . ?
C1 Re1 N1 172.19(12) . . ?
C2 Re1 O4 95.63(12) . . ?
C2 Re1 O6 175.57(12) . . ?
C2 Re1 N1 100.89(13) . . ?
C2 Re1 C1 86.85(15) . . ?
C2 Re1 C3 84.79(14) . . ?
C3 Re1 O4 176.74(13) . . ?
C3 Re1 O6 97.53(12) . . ?
C3 Re1 N1 93.16(13) . . ?
C3 Re1 C1 88.51(15) . . ?
Re1 O4 H4A 112(3) . . ?
Re1 O4 H4B 109(3) . . ?
H4A O4 H4B 112(5) . . ?
C9 O6 Re1 119.0(2) . . ?
C4 N1 Re1 126.2(2) . . ?
C4 N1 C8 118.9(3) . . ?
C8 N1 Re1 114.8(2) . . ?
O1 C1 Re1 178.3(3) . . ?
O2 C2 Re1 175.5(3) . . ?
O3 C3 Re1 176.4(3) . . ?
N1 C4 H4 119.7 . . ?
N1 C4 C5 120.5(3) . . ?
C5 C4 H4 119.7 . . ?
F1 C5 C4 117.8(4) . . ?
F1 C5 C6 120.5(4) . . ?
C6 C5 C4 121.6(4) . . ?
C5 C6 H6 121.4 . . ?
C7 C6 C5 117.1(4) . . ?
C7 C6 H6 121.4 . . ?
C6 C7 H7 120.0 . . ?
C6 C7 C8 120.0(4) . . ?
C8 C7 H7 120.0 . . ?
N1 C8 C7 121.8(3) . . ?
N1 C8 C9 115.4(3) . . ?
C7 C8 C9 122.8(3) . . ?
O5 C9 O6 124.5(4) . . ?
O5 C9 C8 120.3(3) . . ?
O6 C9 C8 115.1(3) . . ?
O10 Re2 N2 82.85(11) . . ?
O12 Re2 O10 80.32(10) . . ?
O12 Re2 N2 74.96(10) . . ?
C10 Re2 O10 95.09(14) . . ?
C10 Re2 O12 99.44(12) . . ?
C10 Re2 N2 174.27(12) . . ?
C11 Re2 O10 93.71(13) . . ?
C11 Re2 O12 171.90(12) . . ?
C11 Re2 N2 98.98(13) . . ?
C11 Re2 C10 86.47(15) . . ?
C11 Re2 C12 87.62(14) . . ?
C12 Re2 O10 178.09(12) . . ?
C12 Re2 O12 98.23(12) . . ?
C12 Re2 N2 95.59(12) . . ?
C12 Re2 C10 86.35(15) . . ?
Re2 O10 H10A 124(5) . . ?
Re2 O10 H10B 120(5) . . ?
H10A O10 H10B 116(7) . . ?
C18 O12 Re2 118.8(2) . . ?
C13 N2 Re2 125.7(2) . . ?
C13 N2 C17 118.8(3) . . ?
C17 N2 Re2 115.5(2) . . ?
O7 C10 Re2 177.3(3) . . ?
O8 C11 Re2 179.1(3) . . ?
O9 C12 Re2 177.1(3) . . ?
N2 C13 H13 119.9 . . ?
N2 C13 C14 120.2(3) . . ?
C14 C13 H13 119.9 . . ?
F2 C14 C13 117.5(3) . . ?
F2 C14 C15 120.6(3) . . ?
C15 C14 C13 121.9(4) . . ?
C14 C15 H15 121.4 . . ?
C14 C15 C16 117.1(3) . . ?
C16 C15 H15 121.4 . . ?
C15 C16 H16 120.2 . . ?
C17 C16 C15 119.6(3) . . ?
C17 C16 H16 120.2 . . ?
N2 C17 C16 122.4(3) . . ?
N2 C17 C18 114.0(3) . . ?
C16 C17 C18 123.6(3) . . ?
O11 C18 O12 124.3(3) . . ?
O11 C18 C17 119.0(3) . . ?
O12 C18 C17 116.7(3) . . ?
C19 O13 H13A 116(4) . . ?
O13 C19 H19A 109.5 . . ?
O13 C19 H19B 109.5 . . ?
O13 C19 H19C 109.5 . . ?
H19A C19 H19B 109.5 . . ?
H19A C19 H19C 109.5 . . ?
H19B C19 H19C 109.5 . . ?

loop_
_geom_bond_atom_site_label_1
_geom_bond_atom_site_label_2
_geom_bond_distance
_geom_bond_site_symmetry_2
_geom_bond_publ_flag
Re1 O4 2.190(2) . ?
Re1 O6 2.135(2) . ?
Re1 N1 2.182(3) . ?
Re1 C1 1.918(4) . ?
Re1 C2 1.903(4) . ?
Re1 C3 1.905(4) . ?
F1 C5 1.344(5) . ?
O1 C1 1.151(5) . ?
O2 C2 1.155(4) . ?
O3 C3 1.142(4) . ?
O4 H4A 0.83(5) . ?
O4 H4B 0.84(5) . ?
O5 C9 1.220(4) . ?
O6 C9 1.289(5) . ?
N1 C4 1.335(5) . ?
N1 C8 1.355(4) . ?
C4 H4 0.9500 . ?
C4 C5 1.376(5) . ?
C5 C6 1.375(6) . ?
C6 H6 0.9500 . ?
C6 C7 1.374(6) . ?
C7 H7 0.9500 . ?
C7 C8 1.375(5) . ?
C8 C9 1.506(5) . ?
Re2 O10 2.151(3) . ?
Re2 O12 2.145(2) . ?
Re2 N2 2.180(3) . ?
Re2 C10 1.915(4) . ?
Re2 C11 1.904(4) . ?
Re2 C12 1.909(3) . ?
F2 C14 1.343(4) . ?
O7 C10 1.150(5) . ?
O8 C11 1.150(5) . ?
O9 C12 1.142(4) . ?
O10 H10A 0.73(7) . ?
O10 H10B 0.75(6) . ?
O11 C18 1.246(4) . ?
O12 C18 1.263(4) . ?
N2 C13 1.339(4) . ?
N2 C17 1.356(4) . ?
C13 H13 0.9500 . ?
C13 C14 1.380(5) . ?
C14 C15 1.369(6) . ?
C15 H15 0.9500 . ?
C15 C16 1.388(5) . ?
C16 H16 0.9500 . ?
C16 C17 1.366(5) . ?
C17 C18 1.511(5) . ?
O13 H13A 0.86(6) . ?
O13 C19 1.454(5) . ?
C19 H19A 0.9800 . ?
C19 H19B 0.9800 . ?
C19 H19C 0.9800 . ?

loop_
_geom_hbond_atom_site_label_D
_geom_hbond_atom_site_label_H
_geom_hbond_atom_site_label_A
_geom_hbond_distance_DH
_geom_hbond_distance_HA
_geom_hbond_distance_DA
_geom_hbond_angle_DHA
_geom_hbond_site_symmetry_A
_geom_hbond_publ_flag
O4 H4A O5 0.83(5) 1.92(5) 2.749(4) 174(5) 2_676 yes
O4 H4B O11 0.84(5) 1.88(5) 2.716(4) 178(5) 2_567 yes
O13 H13A O6 0.86(6) 1.89(6) 2.745(4) 176(6) 2_666 yes
O10 H10A O11 0.73(7) 1.98(7) 2.705(4) 169(7) 2_557 yes
O10 H10B O13 0.75(6) 1.84(6) 2.579(4) 169(7) . yes

loop_
_geom_torsion_atom_site_label_1
_geom_torsion_atom_site_label_2
_geom_torsion_atom_site_label_3
_geom_torsion_atom_site_label_4
_geom_torsion
_geom_torsion_site_symmetry_1
_geom_torsion_site_symmetry_2
_geom_torsion_site_symmetry_3
_geom_torsion_site_symmetry_4
_geom_torsion_publ_flag
Re1 O6 C9 O5 174.3(3) . . . . ?
Re1 O6 C9 C8 -5.9(4) . . . . ?
Re1 N1 C4 C5 174.8(3) . . . . ?
Re1 N1 C8 C7 -176.4(3) . . . . ?
Re1 N1 C8 C9 2.9(3) . . . . ?
F1 C5 C6 C7 179.5(3) . . . . ?
N1 C4 C5 F1 -178.4(3) . . . . ?
N1 C4 C5 C6 1.3(6) . . . . ?
N1 C8 C9 O5 -178.4(3) . . . . ?
N1 C8 C9 O6 1.8(4) . . . . ?
C4 N1 C8 C7 0.2(5) . . . . ?
C4 N1 C8 C9 179.5(3) . . . . ?
C4 C5 C6 C7 -0.2(6) . . . . ?
C5 C6 C7 C8 -0.9(5) . . . . ?
C6 C7 C8 N1 0.9(5) . . . . ?
C6 C7 C8 C9 -178.3(3) . . . . ?
C7 C8 C9 O5 0.9(5) . . . . ?
C7 C8 C9 O6 -178.9(3) . . . . ?
C8 N1 C4 C5 -1.3(5) . . . . ?
Re2 O12 C18 O11 179.9(2) . . . . ?
Re2 O12 C18 C17 -0.4(4) . . . . ?
Re2 N2 C13 C14 -177.9(2) . . . . ?
Re2 N2 C17 C16 178.5(3) . . . . ?
Re2 N2 C17 C18 0.3(3) . . . . ?
F2 C14 C15 C16 -178.5(3) . . . . ?
N2 C13 C14 F2 177.8(3) . . . . ?
N2 C13 C14 C15 -0.9(5) . . . . ?
N2 C17 C18 O11 179.7(3) . . . . ?
N2 C17 C18 O12 0.1(4) . . . . ?
C13 N2 C17 C16 -0.6(5) . . . . ?
C13 N2 C17 C18 -178.8(3) . . . . ?
C13 C14 C15 C16 0.1(6) . . . . ?
C14 C15 C16 C17 0.5(5) . . . . ?
C15 C16 C17 N2 -0.2(5) . . . . ?
C15 C16 C17 C18 177.8(3) . . . . ?
C16 C17 C18 O11 1.5(5) . . . . ?
C16 C17 C18 O12 -178.2(3) . . . . ?
C17 N2 C13 C14 1.1(5) . . . . ?
